data_7250990
loop_
_publ_author_name
'Marasinghe, Aloka A.'
'Averkiev, Boris B.'
'Aaker\"oy, Christer B.'

_publ_section_title
;
 Examining intermolecular interactions in crystal structures of
 amide-substituted 2-aminopyrimidine derivatives
;
_journal_issue 43
_journal_name_full CrystEngComm
_journal_page_first 7000
_journal_page_last 7011
_journal_paper_doi 10.1039/D5CE00839E
_journal_volume 27
_journal_year 2025
_chemical_formula_moiety 'C7 H9 N3 O'
_chemical_formula_sum 'C7 H9 N3 O'
_chemical_formula_weight 151.17
_chemical_melting_point 400.0(10)
_chemical_name_systematic N-(pyrimidin-2-yl)propionamide
_space_group_crystal_system monoclinic
_space_group_IT_number 12
_space_group_name_Hall '-I 2y'
_space_group_name_H-M_alt 'I 1 2/m 1'
_atom_sites_solution_hydrogens mixed
_atom_sites_solution_primary dual
_audit_creation_date 2023-12-16
_audit_creation_method
;
Olex2 1.5-ac5-024
(compiled 2022.04.12 svn.rca3783a0 for Rigaku Oxford Diffraction, GUI svn.r6498)
;
_audit_update_record
;
2025-08-25 deposited with the CCDC.	2025-10-02 downloaded from the CCDC.
;
_cell_angle_alpha 90
_cell_angle_beta 98.060(16)
_cell_angle_gamma 90
_cell_formula_units_Z 4
_cell_length_a 9.4300(16)
_cell_length_b 6.8202(14)
_cell_length_c 12.068(2)
_cell_measurement_reflns_used 2050
_cell_measurement_temperature 294.20(10)
_cell_measurement_theta_max 71.4440
_cell_measurement_theta_min 5.4510
_cell_volume 768.5(2)
_computing_cell_refinement 'CrysAlisPro 1.171.43.100a (Rigaku OD, 2023)'
_computing_data_collection 'CrysAlisPro 1.171.43.100a (Rigaku OD, 2023)'
_computing_data_reduction 'CrysAlisPro 1.171.43.100a (Rigaku OD, 2023)'
_computing_molecular_graphics 'Olex2 1.5-ac5-024 (Dolomanov et al., 2009)'
_computing_publication_material 'Olex2 1.5-ac5-024 (Dolomanov et al., 2009)'
_computing_structure_refinement 'SHELXL 2018/3 (Sheldrick, 2015)'
_computing_structure_solution 'SHELXT  (Sheldrick, 2015)'
_diffrn_ambient_environment air
_diffrn_ambient_temperature 294.20(10)
_diffrn_detector 'Hybrid Pixel Array Detector'
_diffrn_detector_area_resol_mean 10.0000
_diffrn_detector_type HyPix
_diffrn_measured_fraction_theta_full 0.987
_diffrn_measured_fraction_theta_max 0.987
_diffrn_measurement_details
;
List of Runs (angles in degrees, time in seconds):

  # Type    Start    End  Width  t~exp~   \w     \q     \k     \f   Frames
#--------------------------------------------------------------------------
  1  \w    -74.00   6.00   0.50    0.70    --  -48.94 103.00-133.00  160
  2  \w     15.00  70.00   0.50    0.70    --   48.94-103.00 125.00  110
  3  \w    -81.00 -50.00   0.50    3.00    --  -90.00 103.00-133.00   62
  4  \w   -156.00 -84.00   0.50    3.00    --  -90.00-103.00 125.00  144
  5  \w    110.00 168.00   0.50    3.00    --  111.50 103.00-133.00  116
  6  \w     55.00 107.00   0.50    3.00    --  111.50-103.00 125.00  104
  7  \w   -116.00 -79.00   0.50    0.70    --  -48.94-125.00  30.00   74
  8  \w   -117.00 -85.00   0.50    0.70    --  -48.94-125.00-180.00   64
  9  \w   -109.00 -38.00   0.50    0.70    --  -48.94 -77.00 120.00  142
 10  \w   -116.00 -78.00   0.50    0.70    --  -48.94-125.00 -60.00   76
 11  \w    -20.00  16.00   0.50    0.70    --   48.94 -19.00 120.00   72
 12  \w   -160.00 -85.00   0.50    3.00    --  -90.00 -30.00-180.00  150
 13  \w   -161.00-103.00   0.50    3.00    --  -90.00 -45.00 150.00  116
 14  \w     96.00 173.00   0.50    3.00    --  111.50 125.00-180.00  154
 15  \w     57.00 105.00   0.50    3.00    --  111.50 -94.00 150.00   96
 16  \w     43.00 104.00   0.50    3.00    --  111.50 -77.00 -90.00  122
 17  \w    108.00 147.00   0.50    3.00    --  111.50  45.00-180.00   78
 18  \w     97.00 165.00   0.50    3.00    --  111.50 125.00 -90.00  136
 19  \w     56.00  94.00   0.50    3.00    --  111.50 -94.00-150.00   76
 20  \w     68.00 100.00   0.50    3.00    --  111.50 -94.00-180.00   64
 21  \w     64.00  98.00   0.50    3.00    --  111.50 -77.00-150.00   68
 22  \w     49.00  98.00   0.50    3.00    --  111.50 -94.00 -90.00   98
 23  \w     41.00  70.00   0.50    3.00    --  111.50 -61.00-120.00   58
 24  \w    113.00 171.00   0.50    3.00    --  111.50  30.00  30.00  116
 25  \w     43.00  85.00   0.50    3.00    --  111.50 -77.00 -60.00   84
 26  \w     52.00 109.00   0.50    3.00    --  111.50-125.00-150.00  114
 27  \w    105.00 152.00   0.50    3.00    --  111.50  15.00  30.00   94
 28  \w   -129.00-103.00   0.50    3.00    --  -90.00 -93.00  22.00   52
 29  \w   -110.00 -84.00   0.50    0.70    --  -49.69 -57.00   0.00   52
 30  \w    -86.00 -48.00   0.50    0.70    --  -49.69 -19.00-150.00   76
 31  \w   -122.00 -86.00   0.50    0.70    --  -49.69 -19.00   0.00   72
 32  \w    -66.00 -40.00   0.50    0.70    --  -49.69 -57.00   0.00   52
 33  \w    -67.00 -42.00   0.50    0.70    --  -49.69 -19.00   0.00   50
 34  \w     86.00 116.00   0.50    0.70    --   49.69  77.00  90.00   60
 35  \w     31.00  57.00   0.50    0.70    --   49.69  77.00 -30.00   52
 36  \w     31.00  57.00   0.50    0.70    --   49.69  77.00  90.00   52
 37  \w     31.00  57.00   0.50    0.70    --   49.69  77.00 -60.00   52
 38  \w     61.00  89.00   0.50    0.70    --   49.69  77.00 -90.00   56
 39  \w     30.00  84.00   0.50    0.70    --   49.69  77.00-150.00  108
 40  \w     30.00  74.00   0.50    0.70    --   49.69  77.00 150.00   88
 41  \w     37.00  67.00   0.50    0.70    --   49.69  57.00   0.00   60
 42  \w     29.00  55.00   0.50    0.70    --   49.69  77.00 120.00   52
 43  \w     29.00  55.00   0.50    0.70    --   49.69  77.00  30.00   52
 44  \w     49.00  84.00   0.50    0.70    --   49.69  38.00 120.00   70
 45  \w     29.00  59.00   0.50    0.70    --   49.69  77.00 -90.00   60
 46  \w    -61.00 -35.00   0.50    3.00    --  -90.00  57.00-150.00   52
 47  \w   -139.00-113.00   0.50    3.00    --  -90.00 -59.00  88.57   52
 48  \w    -66.00 -41.00   0.50    3.00    --  -90.00  57.00-180.00   50
 49  \w   -125.00 -75.00   0.50    3.00    --  -90.00 -62.00 -71.67  100
 50  \w   -123.00 -98.00   0.50    3.00    --  -90.00 -47.00 -49.83   50
 51  \w   -103.00 -70.00   0.50    3.00    --  -90.00 -77.00  60.00   66
 52  \w   -118.00 -80.00   0.50    3.00    --  -90.00 -53.00 -14.88   76
 53  \w   -139.00-108.00   0.50    3.00    --  -90.00 -71.00  68.56   62
 54  \w    -99.00 -74.00   0.50    3.00    --  -90.00 -71.00  68.56   50
 55  \w   -149.00-123.00   0.50    3.00    --  -90.00 -77.00 -90.00   52
 56  \w   -156.00-127.00   0.50    3.00    --  -90.00 -67.00 175.57   58
 57  \w   -131.00 -70.00   0.50    3.00    --  -90.00 -76.00 -39.17  122
 58  \w   -113.00 -69.00   0.50    3.00    --  -90.00 -77.00 -90.00   88
 59  \w   -107.00 -81.00   0.50    3.00    --  -90.00 -48.00  94.36   52
 60  \w    -94.00 -69.00   0.50    3.00    --  -90.00 -77.00   0.00   50
 61  \w   -100.00 -75.00   0.50    3.00    --  -90.00 -62.00-166.60   50
 62  \w   -115.00 -76.00   0.50    3.00    --  -90.00 -59.00-124.78   78
 63  \w   -155.00-129.00   0.50    3.00    --  -90.00 -62.00-166.60   52
 64  \w    -97.00 -71.00   0.50    3.00    --  -90.00 -77.00 120.00   52
 65  \w   -112.00 -81.00   0.50    3.00    --  -90.00 -52.00 137.13   62
 66  \w   -157.00-131.00   0.50    3.00    --  -90.00 -77.00  60.00   52
 67  \w    -98.00 -73.00   0.50    3.00    --  -90.00 -67.00 175.57   50
 68  \w   -105.00 -79.00   0.50    3.00    --  -90.00 -57.00 120.00   52
 69  \w    -96.00 -71.00   0.50    3.00    --  -90.00 -77.00-120.00   50
 70  \w   -160.00-124.00   0.50    3.00    --  -90.00 -52.00 137.13   72
 71  \w    -95.00 -70.00   0.50    3.00    --  -90.00 -76.00  85.52   50
 72  \w   -102.00 -74.00   0.50    3.00    --  -90.00 -74.00 -15.67   56
 73  \w    -96.00 -71.00   0.50    3.00    --  -90.00 -74.00 148.79   50
 74  \w    -95.00 -70.00   0.50    3.00    --  -90.00 -75.00 -68.91   50
 75  \w   -157.00-144.50   0.50    3.00    --  -90.00 -76.00  85.52   25
;
_diffrn_measurement_device 'four-circle diffractometer'
_diffrn_measurement_device_type 'XtaLAB Synergy, Dualflex, HyPix'
_diffrn_measurement_method '\w scans'
_diffrn_orient_matrix_type 'CrysAlisPro convention (1999,Acta A55,543-557)'
_diffrn_orient_matrix_UB_11 -0.0049277000
_diffrn_orient_matrix_UB_12 -0.2165696000
_diffrn_orient_matrix_UB_13 -0.0364243000
_diffrn_orient_matrix_UB_21 0.1583553000
_diffrn_orient_matrix_UB_22 0.0113105000
_diffrn_orient_matrix_UB_23 -0.0182484000
_diffrn_orient_matrix_UB_31 0.0466051000
_diffrn_orient_matrix_UB_32 -0.0626051000
_diffrn_orient_matrix_UB_33 0.1223269000
_diffrn_radiation_monochromator mirror
_diffrn_radiation_probe x-ray
_diffrn_radiation_type 'Cu K\a'
_diffrn_radiation_wavelength 1.54184
_diffrn_reflns_av_R_equivalents 0.0599
_diffrn_reflns_av_unetI/netI 0.0280
_diffrn_reflns_Laue_measured_fraction_full 0.987
_diffrn_reflns_Laue_measured_fraction_max 0.987
_diffrn_reflns_limit_h_max 11
_diffrn_reflns_limit_h_min -11
_diffrn_reflns_limit_k_max 8
_diffrn_reflns_limit_k_min -8
_diffrn_reflns_limit_l_max 14
_diffrn_reflns_limit_l_min -13
_diffrn_reflns_number 4507
_diffrn_reflns_point_group_measured_fraction_full 0.987
_diffrn_reflns_point_group_measured_fraction_max 0.987
_diffrn_reflns_theta_full 67.684
_diffrn_reflns_theta_max 68.219
_diffrn_reflns_theta_min 5.589
_diffrn_source 'micro-focus sealed X-ray tube'
_diffrn_source_type 'PhotonJet (Cu) X-ray Source'
_exptl_absorpt_coefficient_mu 0.759
_exptl_absorpt_correction_T_max 1.000
_exptl_absorpt_correction_T_min 0.640
_exptl_absorpt_correction_type gaussian
_exptl_absorpt_process_details
;
CrysAlisPro 1.171.43.100a (Rigaku Oxford Diffraction, 2023)
Numerical absorption correction based on gaussian integration over
a multifaceted crystal model
Empirical absorption correction using spherical harmonics,
implemented in SCALE3 ABSPACK scaling algorithm.
;
_exptl_crystal_colour colourless
_exptl_crystal_colour_primary colourless
_exptl_crystal_density_diffrn 1.307
_exptl_crystal_description irregular
_exptl_crystal_F_000 320
_exptl_crystal_recrystallization_method 'crystallized from ethylacetate'
_exptl_crystal_size_max 0.187
_exptl_crystal_size_mid 0.132
_exptl_crystal_size_min 0.078
_refine_diff_density_max 0.349
_refine_diff_density_min -0.201
_refine_diff_density_rms 0.065
_refine_ls_extinction_method none
_refine_ls_goodness_of_fit_ref 1.045
_refine_ls_hydrogen_treatment mixed
_refine_ls_matrix_type full
_refine_ls_number_parameters 71
_refine_ls_number_reflns 756
_refine_ls_number_restraints 0
_refine_ls_restrained_S_all 1.045
_refine_ls_R_factor_all 0.0775
_refine_ls_R_factor_gt 0.0615
_refine_ls_shift/su_max 0.000
_refine_ls_shift/su_mean 0.000
_refine_ls_structure_factor_coef Fsqd
_refine_ls_weighting_details 'w=1/[\s^2^(Fo^2^)+(0.1328P)^2^+0.1580P] where P=(Fo^2^+2Fc^2^)/3'
_refine_ls_weighting_scheme calc
_refine_ls_wR_factor_gt 0.1712
_refine_ls_wR_factor_ref 0.1980
_reflns_Friedel_coverage 0.000
_reflns_number_gt 563
_reflns_number_total 756
_reflns_threshold_expression 'I > 2\s(I)'
_cod_data_source_file d5ce00839e2.cif
_cod_data_source_block exp_823a_autor
_cod_depositor_comments
;
The following automatic conversions were performed:

data item '_chemical_melting_point' value '399-401' was changed to
'400.0(10)' -- the average value was taken and precision was
estimated.

Automatic conversion script
Id: cif_fix_values 8170 2020-07-09 18:12:32Z antanas 

 Adding full bibliography for 7250982--7251002.cif.
;
_cod_database_code 7250990
_shelx_shelxl_version_number 2018/3
_chemical_oxdiff_formula C7H9N3O1
_shelx_space_group_comment
;
The symmetry employed for this shelxl refinement is uniquely defined
by the following loop, which should always be used as a source of
symmetry information in preference to the above space-group names.
They are only intended as comments.
;
_shelx_estimated_absorpt_t_max 0.943
_shelx_estimated_absorpt_t_min 0.871
_olex2_refinement_description
;
1. Fixed Uiso
 At 1.2 times of:
  All C(H) groups, All C(H,H) groups
 At 1.5 times of:
  All C(H,H,H) groups
2. Others
 Fixed Sof: H10A(0.5) H10B(0.5) H11A(0.5) H11B(0.5) H11C(0.5)
3.a Secondary CH2 refined with riding coordinates:
 C10(H10A,H10B)
3.b Aromatic/amide H refined with riding coordinates:
 C3(H3), C4(H4), C5(H5)
3.c Idealised Me refined as rotating group:
 C11(H11A,H11B,H11C)
;
_olex2_submission_special_instructions 'No special instructions were received'
_oxdiff_exptl_absorpt_empirical_details
;
Empirical correction (ABSPACK) includes:
- Absorption correction using spherical harmonics
- Frame scaling
;
_oxdiff_exptl_absorpt_empirical_full_max 7.587
_oxdiff_exptl_absorpt_empirical_full_min 0.436

loop_
_space_group_symop_operation_xyz
'x, y, z'
'-x, y, -z'
'x+1/2, y+1/2, z+1/2'
'-x+1/2, y+1/2, -z+1/2'
'-x, -y, -z'
'x, -y, z'
'-x+1/2, -y+1/2, -z+1/2'
'x+1/2, -y+1/2, z+1/2'

loop_
_atom_site_label
_atom_site_type_symbol
_atom_site_fract_x
_atom_site_fract_y
_atom_site_fract_z
_atom_site_U_iso_or_equiv
_atom_site_adp_type
_atom_site_occupancy
_atom_site_site_symmetry_order
_atom_site_calc_flag
_atom_site_refinement_flags_posn
_atom_site_refinement_flags_adp
_atom_site_refinement_flags_occupancy
_atom_site_disorder_assembly
_atom_site_disorder_group
C1 C 0.6091(3) 0.500000 0.1789(2) 0.0592(8) Uani 1 2 d S T P . .
N2 N 0.6792(3) 0.500000 0.2827(2) 0.0673(8) Uani 1 2 d S T P . .
C3 C 0.8208(4) 0.500000 0.2918(3) 0.0691(9) Uani 1 2 d S T P . .
H3 H 0.872966 0.500000 0.363207 0.083 Uiso 1 2 calc R U P . .
C4 C 0.8944(3) 0.500000 0.2021(3) 0.0683(9) Uani 1 2 d S T P . .
H4 H 0.993953 0.500000 0.210534 0.082 Uiso 1 2 calc R U P . .
H7 H 0.421(4) 0.500000 0.088(3) 0.057(8) Uiso 1 2 d S . P . .
C5 C 0.8125(4) 0.500000 0.0986(3) 0.0720(10) Uani 1 2 d S T P . .
H5 H 0.858660 0.500000 0.035376 0.086 Uiso 1 2 calc R U P . .
N6 N 0.6705(3) 0.500000 0.0848(2) 0.0685(9) Uani 1 2 d S T P . .
N7 N 0.4618(3) 0.500000 0.1592(2) 0.0684(9) Uani 1 2 d S T P . .
C8 C 0.3559(3) 0.500000 0.2276(3) 0.0633(9) Uani 1 2 d S T P . .
O9 O 0.2325(2) 0.500000 0.18399(19) 0.0820(9) Uani 1 2 d S T P . .
C10 C 0.3962(4) 0.500000 0.3528(2) 0.0701(10) Uani 1 2 d S T P . .
H10A H 0.453969 0.614927 0.374750 0.084 Uiso 0.5 1 calc R U P . .
H10B H 0.453969 0.385073 0.374750 0.084 Uiso 0.5 1 calc R U P . .
C11 C 0.2667(4) 0.500000 0.4145(3) 0.0789(11) Uani 1 2 d S T P . .
H11A H 0.203984 0.605740 0.387563 0.118 Uiso 0.5 1 calc R U P A -1
H11B H 0.297424 0.516576 0.493246 0.118 Uiso 0.5 1 calc R U P A -1
H11C H 0.216647 0.377683 0.401885 0.118 Uiso 0.5 1 calc R U P A -1

loop_
_atom_site_aniso_label
_atom_site_aniso_U_11
_atom_site_aniso_U_22
_atom_site_aniso_U_33
_atom_site_aniso_U_23
_atom_site_aniso_U_13
_atom_site_aniso_U_12
C1 0.0597(18) 0.072(2) 0.0467(15) 0.000 0.0105(12) 0.000
N2 0.0617(17) 0.0937(19) 0.0464(14) 0.000 0.0073(11) 0.000
C3 0.059(2) 0.092(2) 0.0544(17) 0.000 0.0024(14) 0.000
C4 0.0517(18) 0.092(2) 0.0622(18) 0.000 0.0098(14) 0.000
C5 0.062(2) 0.098(3) 0.0569(18) 0.000 0.0138(14) 0.000
N6 0.0565(17) 0.100(2) 0.0499(14) 0.000 0.0118(11) 0.000
N7 0.0542(15) 0.109(2) 0.0419(13) 0.000 0.0056(11) 0.000
C8 0.0515(18) 0.086(2) 0.0533(17) 0.000 0.0118(13) 0.000
O9 0.0549(15) 0.135(2) 0.0561(13) 0.000 0.0083(10) 0.000
C10 0.064(2) 0.100(3) 0.0467(16) 0.000 0.0096(13) 0.000
C11 0.073(2) 0.117(3) 0.0474(16) 0.000 0.0122(15) 0.000

loop_
_atom_type_symbol
_atom_type_description
_atom_type_scat_dispersion_real
_atom_type_scat_dispersion_imag
_atom_type_scat_source
C C 0.0181 0.0091 'International Tables Vol C Tables 4.2.6.8 and 6.1.1.4'
H H 0.0000 0.0000 'International Tables Vol C Tables 4.2.6.8 and 6.1.1.4'
N N 0.0311 0.0180 'International Tables Vol C Tables 4.2.6.8 and 6.1.1.4'
O O 0.0492 0.0322 'International Tables Vol C Tables 4.2.6.8 and 6.1.1.4'

loop_
_exptl_crystal_face_index_h
_exptl_crystal_face_index_k
_exptl_crystal_face_index_l
_exptl_crystal_face_perp_dist
3 -3 -1 0.0175
0 0 -1 0.0925
0 0 1 0.0787
-2 2 1 0.0535
3 2 -3 0.0655
-1 -1 3 0.0778
-3 -1 0 0.0747
3 1 1 0.0367

loop_
_geom_angle_atom_site_label_1
_geom_angle_atom_site_label_2
_geom_angle_atom_site_label_3
_geom_angle
_geom_angle_site_symmetry_1
_geom_angle_site_symmetry_3
_geom_angle_publ_flag
N2 C1 N6 125.3(3) . . ?
N2 C1 N7 121.2(3) . . ?
N6 C1 N7 113.5(3) . . ?
C3 N2 C1 116.1(3) . . ?
N2 C3 C4 123.5(3) . . ?
C3 C4 C5 116.0(3) . . ?
N6 C5 C4 123.0(3) . . ?
C5 N6 C1 116.1(3) . . ?
C1 N7 C8 133.9(3) . . ?
N7 C8 C10 119.9(3) . . ?
O9 C8 N7 118.2(3) . . ?
O9 C8 C10 121.9(3) . . ?
C8 C10 C11 112.7(3) . . ?

loop_
_geom_bond_atom_site_label_1
_geom_bond_atom_site_label_2
_geom_bond_distance
_geom_bond_site_symmetry_2
_geom_bond_publ_flag
C1 N2 1.332(4) . ?
C1 N6 1.345(4) . ?
C1 N7 1.376(4) . ?
N2 C3 1.324(4) . ?
C3 C4 1.366(5) . ?
C4 C5 1.373(5) . ?
C5 N6 1.326(4) . ?
N7 C8 1.381(4) . ?
C8 O9 1.208(4) . ?
C8 C10 1.506(4) . ?
C10 C11 1.517(5) . ?

loop_
_geom_hbond_atom_site_label_D
_geom_hbond_atom_site_label_H
_geom_hbond_atom_site_label_A
_geom_hbond_distance_DH
_geom_hbond_distance_HA
_geom_hbond_distance_DA
_geom_hbond_angle_DHA
_geom_hbond_site_symmetry_A
_geom_hbond_publ_flag
N7 H7 N6 0.90(3) 2.14(4) 3.032(4) 178(3) 5_665 yes

loop_
_exptl_oxdiff_crystal_face_indexfrac_h
_exptl_oxdiff_crystal_face_indexfrac_k
_exptl_oxdiff_crystal_face_indexfrac_l
_exptl_oxdiff_crystal_face_x
_exptl_oxdiff_crystal_face_y
_exptl_oxdiff_crystal_face_z
2.9933 -3.0055 -0.9990 0.6725 0.4582 0.2055
-0.0021 -0.0010 -1.0002 0.0367 0.0179 -0.1224
0.0021 0.0010 1.0002 -0.0367 -0.0179 0.1224
-1.9948 2.0040 0.9994 -0.4606 -0.3115 -0.0962
3.0039 1.9987 -3.0076 -0.3381 0.5532 -0.3530
-0.9982 -0.9980 3.0035 0.1116 -0.2242 0.3834
-3.0072 -1.0006 0.0054 0.2313 -0.4876 -0.0769
3.0092 1.0016 0.9948 -0.2680 0.4697 0.1992
